data_4328724
loop_
_publ_author_name
'Javier A. Cabeza'
'Jos\'e M. Fern\'andez-Colinas'
'Pablo Garc\'ia-\'Alvarez'
'Diego Polo'

_publ_section_title
;
 Diaminogermylene and Diaminostannylene Derivatives of Gold(I): Novel AuM
 and AuM2 (M = Ge, Sn) Complexes
;
_journal_name_full 'Inorganic Chemistry'
_journal_page_first 3896
_journal_page_last 3903
_journal_paper_doi 10.1021/ic3001575
_journal_volume 51
_journal_year 2012
_chemical_formula_moiety 'C34 H98 Au N5 S Si10 Sn2'
_chemical_formula_sum 'C34 H98 Au N5 S Si10 Sn2'
_chemical_formula_weight 1324.48
_chemical_name_systematic
;
 ?
;
_space_group_IT_number 14
_symmetry_cell_setting monoclinic
_symmetry_space_group_name_Hall '-P 2ybc'
_symmetry_space_group_name_H-M 'P 1 21/c 1'
_atom_sites_solution_hydrogens geom
_atom_sites_solution_primary direct
_atom_sites_solution_secondary difmap
_audit_creation_method SHELXL-97
_cell_angle_alpha 90.00
_cell_angle_beta 118.386(2)
_cell_angle_gamma 90.00
_cell_formula_units_Z 4
_cell_length_a 22.3141(4)
_cell_length_b 13.6340(2)
_cell_length_c 22.3095(4)
_cell_measurement_reflns_used 17080
_cell_measurement_temperature 123(2)
_cell_measurement_theta_max 74.5439
_cell_measurement_theta_min 3.2388
_cell_volume 5971.2(2)
_computing_cell_refinement
;
CrysAlisPro, Agilent Technologies,
Version 1.171.35.15 (release 03-08-2011 CrysAlis171 .NET)
(compiled Aug  3 2011,13:03:54)
;
_computing_data_collection
;
CrysAlisPro, Agilent Technologies,
Version 1.171.35.15 (release 03-08-2011 CrysAlis171 .NET)
(compiled Aug  3 2011,13:03:54)
;
_computing_data_reduction
;
CrysAlisPro, Agilent Technologies,
Version 1.171.35.15 (release 03-08-2011 CrysAlis171 .NET)
(compiled Aug  3 2011,13:03:54)
;
_computing_molecular_graphics 'PLATON (Spek, 2008)'
_computing_publication_material 'SHELXL-97 (Sheldrick, 2008)'
_computing_structure_refinement 'SHELXL-97 (Sheldrick, 2008)'
_computing_structure_solution 'SIR-97 (Giacovazzo, 1999)'
_diffrn_ambient_temperature 123(2)
_diffrn_measured_fraction_theta_full 0.979
_diffrn_measured_fraction_theta_max 0.979
_diffrn_measurement_device_type 'Xcalibur, Onyx, Nova'
_diffrn_radiation_monochromator mirror
_diffrn_radiation_source 'fine-focus sealed tube'
_diffrn_radiation_type CuK\a
_diffrn_radiation_wavelength 1.54180
_diffrn_reflns_av_R_equivalents 0.0263
_diffrn_reflns_av_sigmaI/netI 0.0306
_diffrn_reflns_limit_h_max 27
_diffrn_reflns_limit_h_min -20
_diffrn_reflns_limit_k_max 10
_diffrn_reflns_limit_k_min -16
_diffrn_reflns_limit_l_max 24
_diffrn_reflns_limit_l_min -27
_diffrn_reflns_number 22846
_diffrn_reflns_theta_full 72.50
_diffrn_reflns_theta_max 72.50
_diffrn_reflns_theta_min 3.95
_exptl_absorpt_coefficient_mu 13.582
_exptl_absorpt_correction_T_max 1.00000
_exptl_absorpt_correction_T_min 0.73252
_exptl_absorpt_correction_type multi-scan
_exptl_absorpt_process_details
;
CrysAlisPro, Agilent Technologies,
Version 1.171.35.15 (release 03-08-2011 CrysAlis171 .NET)
(compiled Aug  3 2011,13:03:54)
empirical absorption correction using spherical harmonics,
 implemented in SCALE3 ABSPACK scaling algorithm.
;
_exptl_crystal_colour colourless
_exptl_crystal_density_diffrn 1.473
_exptl_crystal_description fragment
_exptl_crystal_F_000 2688
_exptl_crystal_size_max 0.1508
_exptl_crystal_size_mid 0.1096
_exptl_crystal_size_min 0.0374
_refine_diff_density_max 1.233
_refine_diff_density_min -1.283
_refine_diff_density_rms 0.104
_refine_ls_extinction_method none
_refine_ls_goodness_of_fit_ref 1.048
_refine_ls_hydrogen_treatment constr
_refine_ls_matrix_type full
_refine_ls_number_parameters 508
_refine_ls_number_reflns 11586
_refine_ls_number_restraints 0
_refine_ls_restrained_S_all 1.048
_refine_ls_R_factor_all 0.0284
_refine_ls_R_factor_gt 0.0259
_refine_ls_shift/su_max 0.002
_refine_ls_shift/su_mean 0.000
_refine_ls_structure_factor_coef Fsqd
_refine_ls_weighting_details 'calc w=1/[\s^2^(Fo^2^)+(0.0404P)^2^+0.0000P] where P=(Fo^2^+2Fc^2^)/3'
_refine_ls_weighting_scheme calc
_refine_ls_wR_factor_gt 0.0666
_refine_ls_wR_factor_ref 0.0681
_reflns_number_gt 10797
_reflns_number_total 11586
_reflns_threshold_expression >2\s(I)
_cod_data_source_file ic3001575_si_005.cif
_cod_data_source_block dp213
_cod_original_cell_volume 5971.16(17)
_cod_original_sg_symbol_H-M 'P 21/c'
_cod_database_code 4328724

loop_
_symmetry_equiv_pos_as_xyz
'x, y, z'
'-x, y+1/2, -z+1/2'
'-x, -y, -z'
'x, -y-1/2, z-1/2'

loop_
_atom_site_label
_atom_site_type_symbol
_atom_site_fract_x
_atom_site_fract_y
_atom_site_fract_z
_atom_site_U_iso_or_equiv
_atom_site_adp_type
_atom_site_occupancy
_atom_site_symmetry_multiplicity
_atom_site_calc_flag
_atom_site_refinement_flags
C1 C 0.15897(19) 0.4761(3) 0.2405(2) 0.0409(8) Uani 1 1 d .
H1A H 0.1678 0.4729 0.2879 0.061 Uiso 1 1 calc R
H1B H 0.1198 0.5189 0.2144 0.061 Uiso 1 1 calc R
H1C H 0.1991 0.5025 0.2391 0.061 Uiso 1 1 calc R
C2 C 0.06441(16) 0.3039(3) 0.2086(2) 0.0377(8) Uani 1 1 d .
H2A H 0.0471 0.2442 0.1813 0.057 Uiso 1 1 calc R
H2B H 0.0288 0.3543 0.1915 0.057 Uiso 1 1 calc R
H2C H 0.0776 0.2894 0.2563 0.057 Uiso 1 1 calc R
C3 C 0.10603(19) 0.3628(3) 0.1076(2) 0.0425(9) Uani 1 1 d .
H3A H 0.1409 0.3927 0.0986 0.064 Uiso 1 1 calc R
H3B H 0.0655 0.4047 0.0888 0.064 Uiso 1 1 calc R
H3C H 0.0940 0.2981 0.0860 0.064 Uiso 1 1 calc R
C4 C 0.28162(18) 0.4163(2) 0.18527(19) 0.0349(7) Uani 1 1 d .
H4A H 0.2379 0.4433 0.1512 0.052 Uiso 1 1 calc R
H4B H 0.3141 0.4174 0.1673 0.052 Uiso 1 1 calc R
H4C H 0.2994 0.4559 0.2269 0.052 Uiso 1 1 calc R
C5 C 0.24151(17) 0.2106(2) 0.12609(16) 0.0311(6) Uani 1 1 d .
H5A H 0.2397 0.1414 0.1369 0.047 Uiso 1 1 calc R
H5B H 0.2741 0.2190 0.1088 0.047 Uiso 1 1 calc R
H5C H 0.1963 0.2320 0.0914 0.047 Uiso 1 1 calc R
C6 C 0.35802(14) 0.2492(2) 0.26803(16) 0.0267(6) Uani 1 1 d .
H6A H 0.3775 0.2977 0.3048 0.040 Uiso 1 1 calc R
H6B H 0.3860 0.2456 0.2450 0.040 Uiso 1 1 calc R
H6C H 0.3570 0.1848 0.2871 0.040 Uiso 1 1 calc R
C7 C 0.08816(16) 0.0336(3) 0.17248(17) 0.0337(7) Uani 1 1 d .
H7A H 0.0848 0.1008 0.1555 0.050 Uiso 1 1 calc R
H7B H 0.0489 -0.0046 0.1400 0.050 Uiso 1 1 calc R
H7C H 0.1302 0.0033 0.1777 0.050 Uiso 1 1 calc R
C8 C 0.10894(18) -0.0896(3) 0.2956(2) 0.0383(8) Uani 1 1 d .
H8A H 0.1540 -0.1100 0.3027 0.057 Uiso 1 1 calc R
H8B H 0.0744 -0.1358 0.2646 0.057 Uiso 1 1 calc R
H8C H 0.1087 -0.0888 0.3394 0.057 Uiso 1 1 calc R
C9 C -0.00227(16) 0.0591(3) 0.2342(2) 0.0404(8) Uani 1 1 d .
H9A H -0.0092 0.0443 0.2735 0.061 Uiso 1 1 calc R
H9B H -0.0318 0.0169 0.1959 0.061 Uiso 1 1 calc R
H9C H -0.0135 0.1280 0.2213 0.061 Uiso 1 1 calc R
C10 C 0.1685(2) 0.3026(3) 0.3950(2) 0.0515(10) Uani 1 1 d .
H10A H 0.2062 0.3134 0.3849 0.077 Uiso 1 1 calc R
H10B H 0.1827 0.3220 0.4422 0.077 Uiso 1 1 calc R
H10C H 0.1292 0.3422 0.3640 0.077 Uiso 1 1 calc R
C11 C 0.1999(2) 0.1042(3) 0.46505(19) 0.0449(9) Uani 1 1 d .
H11A H 0.1872 0.0347 0.4604 0.067 Uiso 1 1 calc R
H11B H 0.1939 0.1334 0.5020 0.067 Uiso 1 1 calc R
H11C H 0.2477 0.1103 0.4755 0.067 Uiso 1 1 calc R
C12 C 0.0576(2) 0.1673(5) 0.3770(3) 0.0727(18) Uani 1 1 d .
H12A H 0.0247 0.1975 0.3339 0.109 Uiso 1 1 calc R
H12B H 0.0584 0.2039 0.4151 0.109 Uiso 1 1 calc R
H12C H 0.0442 0.0993 0.3785 0.109 Uiso 1 1 calc R
C13 C 0.1265(2) -0.3692(3) 0.0547(2) 0.0472(10) Uani 1 1 d .
H13A H 0.1231 -0.3711 0.0093 0.071 Uiso 1 1 calc R
H13B H 0.0883 -0.4055 0.0542 0.071 Uiso 1 1 calc R
H13C H 0.1695 -0.3993 0.0878 0.071 Uiso 1 1 calc R
C14 C 0.12902(17) -0.2384(3) 0.1664(2) 0.0408(8) Uani 1 1 d .
H14A H 0.1551 -0.2956 0.1923 0.061 Uiso 1 1 calc R
H14B H 0.0830 -0.2411 0.1614 0.061 Uiso 1 1 calc R
H14C H 0.1517 -0.1783 0.1907 0.061 Uiso 1 1 calc R
C15 C 0.03631(17) -0.1926(3) 0.0198(2) 0.0458(9) Uani 1 1 d .
H15A H 0.0315 -0.1250 0.0318 0.069 Uiso 1 1 calc R
H15B H 0.0023 -0.2343 0.0233 0.069 Uiso 1 1 calc R
H15C H 0.0293 -0.1945 -0.0270 0.069 Uiso 1 1 calc R
C16 C 0.10467(19) -0.0007(3) -0.0133(2) 0.0447(9) Uani 1 1 d .
H16A H 0.0598 -0.0321 -0.0335 0.067 Uiso 1 1 calc R
H16B H 0.1060 0.0468 -0.0457 0.067 Uiso 1 1 calc R
H16C H 0.1130 0.0332 0.0287 0.067 Uiso 1 1 calc R
C17 C 0.24854(17) -0.0230(3) 0.02153(18) 0.0328(7) Uani 1 1 d .
H17A H 0.2576 0.0264 0.0568 0.049 Uiso 1 1 calc R
H17B H 0.2401 0.0097 -0.0209 0.049 Uiso 1 1 calc R
H17C H 0.2880 -0.0665 0.0365 0.049 Uiso 1 1 calc R
C18 C 0.1476(2) -0.1776(3) -0.06877(19) 0.0474(9) Uani 1 1 d .
H18A H 0.1822 -0.2287 -0.0575 0.071 Uiso 1 1 calc R
H18B H 0.1444 -0.1385 -0.1071 0.071 Uiso 1 1 calc R
H18C H 0.1034 -0.2081 -0.0814 0.071 Uiso 1 1 calc R
C19 C 0.39960(16) 0.0452(2) 0.19839(19) 0.0341(7) Uani 1 1 d .
H19A H 0.3667 0.0678 0.1527 0.051 Uiso 1 1 calc R
H19B H 0.4389 0.0895 0.2175 0.051 Uiso 1 1 calc R
H19C H 0.3781 0.0449 0.2278 0.051 Uiso 1 1 calc R
C20 C 0.48872(19) -0.1229(3) 0.28161(19) 0.0440(9) Uani 1 1 d .
H20A H 0.4645 -0.1266 0.3085 0.066 Uiso 1 1 calc R
H20B H 0.5264 -0.0760 0.3028 0.066 Uiso 1 1 calc R
H20C H 0.5068 -0.1878 0.2799 0.066 Uiso 1 1 calc R
C21 C 0.47857(17) -0.0663(3) 0.1460(2) 0.0375(8) Uani 1 1 d .
H21A H 0.4934 -0.1308 0.1387 0.056 Uiso 1 1 calc R
H21B H 0.5185 -0.0252 0.1728 0.056 Uiso 1 1 calc R
H21C H 0.4500 -0.0351 0.1019 0.056 Uiso 1 1 calc R
C22 C 0.29787(16) -0.3525(2) 0.08157(17) 0.0283(6) Uani 1 1 d .
H22A H 0.3034 -0.3851 0.1231 0.042 Uiso 1 1 calc R
H22B H 0.3009 -0.4013 0.0509 0.042 Uiso 1 1 calc R
H22C H 0.2533 -0.3203 0.0588 0.042 Uiso 1 1 calc R
C23 C 0.36102(19) -0.2186(3) 0.02155(18) 0.0358(7) Uani 1 1 d .
H23A H 0.3132 -0.2095 -0.0124 0.054 Uiso 1 1 calc R
H23B H 0.3816 -0.2686 0.0055 0.054 Uiso 1 1 calc R
H23C H 0.3855 -0.1565 0.0283 0.054 Uiso 1 1 calc R
C24 C 0.45008(16) -0.3252(3) 0.15296(18) 0.0331(7) Uani 1 1 d .
H24A H 0.4875 -0.2777 0.1690 0.050 Uiso 1 1 calc R
H24B H 0.4553 -0.3731 0.1230 0.050 Uiso 1 1 calc R
H24C H 0.4510 -0.3592 0.1921 0.050 Uiso 1 1 calc R
C25 C 0.32207(19) 0.3957(2) 0.38561(19) 0.0366(7) Uani 1 1 d .
H25A H 0.3078 0.3813 0.3377 0.055 Uiso 1 1 calc R
H25B H 0.3582 0.4453 0.4023 0.055 Uiso 1 1 calc R
H25C H 0.2831 0.4205 0.3899 0.055 Uiso 1 1 calc R
C26 C 0.3512(2) 0.3025(3) 0.51887(18) 0.0398(8) Uani 1 1 d .
H26A H 0.3038 0.2984 0.5099 0.060 Uiso 1 1 calc R
H26B H 0.3692 0.3679 0.5365 0.060 Uiso 1 1 calc R
H26C H 0.3785 0.2528 0.5526 0.060 Uiso 1 1 calc R
C27 C 0.44870(17) 0.2770(3) 0.46309(19) 0.0414(8) Uani 1 1 d .
H27A H 0.4709 0.2249 0.4967 0.062 Uiso 1 1 calc R
H27B H 0.4695 0.3403 0.4830 0.062 Uiso 1 1 calc R
H27C H 0.4544 0.2641 0.4229 0.062 Uiso 1 1 calc R
C28 C 0.39874(17) 0.0655(3) 0.52873(16) 0.0365(7) Uani 1 1 d .
H28A H 0.4336 0.1170 0.5452 0.055 Uiso 1 1 calc R
H28B H 0.4203 0.0019 0.5465 0.055 Uiso 1 1 calc R
H28C H 0.3654 0.0792 0.5445 0.055 Uiso 1 1 calc R
C29 C 0.29437(17) -0.0431(2) 0.40953(17) 0.0322(7) Uani 1 1 d .
H29A H 0.2535 -0.0232 0.4122 0.048 Uiso 1 1 calc R
H29B H 0.3165 -0.0978 0.4409 0.048 Uiso 1 1 calc R
H29C H 0.2815 -0.0639 0.3629 0.048 Uiso 1 1 calc R
C30 C 0.42047(16) 0.0281(3) 0.40742(18) 0.0342(7) Uani 1 1 d .
H30A H 0.3992 0.0249 0.3576 0.051 Uiso 1 1 calc R
H30B H 0.4397 -0.0360 0.4268 0.051 Uiso 1 1 calc R
H30C H 0.4568 0.0774 0.4243 0.051 Uiso 1 1 calc R
C31 C 0.2939(2) -0.2715(3) 0.31209(19) 0.0400(8) Uani 1 1 d .
H31A H 0.2676 -0.2104 0.3060 0.048 Uiso 1 1 calc R
H31B H 0.2762 -0.3229 0.3308 0.048 Uiso 1 1 calc R
C32 C 0.3691(2) -0.2541(4) 0.35875(19) 0.0483(10) Uani 1 1 d .
H32A H 0.3790 -0.2549 0.4070 0.058 Uiso 1 1 calc R
H32B H 0.3830 -0.1897 0.3489 0.058 Uiso 1 1 calc R
C33 C 0.4074(2) -0.3365(3) 0.34548(19) 0.0453(9) Uani 1 1 d .
H33A H 0.4570 -0.3229 0.3686 0.054 Uiso 1 1 calc R
H33B H 0.3995 -0.3998 0.3624 0.054 Uiso 1 1 calc R
C34 C 0.37942(17) -0.3397(3) 0.26856(17) 0.0318(7) Uani 1 1 d .
H34A H 0.3861 -0.4056 0.2541 0.038 Uiso 1 1 calc R
H34B H 0.4029 -0.2909 0.2542 0.038 Uiso 1 1 calc R
Au1 Au 0.261919(5) 0.002575(8) 0.240463(5) 0.01830(4) Uani 1 1 d .
N1 N 0.21281(12) 0.27537(17) 0.23857(12) 0.0207(5) Uani 1 1 d .
N2 N 0.14722(12) 0.12236(19) 0.31253(13) 0.0220(5) Uani 1 1 d .
N3 N 0.18811(12) -0.16695(18) 0.07804(13) 0.0233(5) Uani 1 1 d .
N4 N 0.35966(11) -0.16243(18) 0.15215(12) 0.0192(4) Uani 1 1 d .
N5 N 0.31368(11) 0.17297(19) 0.39635(12) 0.0214(5) Uani 1 1 d .
S1 S 0.28821(4) -0.31113(5) 0.23073(4) 0.02648(14) Uani 1 1 d .
Si1 Si 0.14017(4) 0.34949(6) 0.20239(5) 0.02741(17) Uani 1 1 d .
Si2 Si 0.26913(4) 0.28649(6) 0.20523(4) 0.02178(15) Uani 1 1 d .
Si3 Si 0.08934(4) 0.03620(6) 0.25738(4) 0.02548(16) Uani 1 1 d .
Si4 Si 0.14446(4) 0.16952(8) 0.38343(5) 0.03246(19) Uani 1 1 d .
Si5 Si 0.12377(4) -0.23868(6) 0.07950(5) 0.02894(17) Uani 1 1 d .
Si6 Si 0.17201(4) -0.09639(6) 0.00670(4) 0.02711(17) Uani 1 1 d .
Si7 Si 0.42846(4) -0.08144(6) 0.19293(4) 0.02253(15) Uani 1 1 d .
Si8 Si 0.36634(4) -0.25904(6) 0.10436(4) 0.02230(15) Uani 1 1 d .
Si9 Si 0.35501(4) 0.28044(7) 0.43745(4) 0.02732(17) Uani 1 1 d .
Si10 Si 0.35480(4) 0.06295(6) 0.43346(4) 0.02485(16) Uani 1 1 d .
Sn1 Sn 0.231919(8) 0.147725(12) 0.297666(9) 0.01655(5) Uani 1 1 d .
Sn2 Sn 0.276115(8) -0.136445(13) 0.167492(9) 0.01728(5) Uani 1 1 d .

loop_
_atom_site_aniso_label
_atom_site_aniso_U_11
_atom_site_aniso_U_22
_atom_site_aniso_U_33
_atom_site_aniso_U_23
_atom_site_aniso_U_13
_atom_site_aniso_U_12
C1 0.0414(18) 0.0236(16) 0.063(2) 0.0007(16) 0.0292(18) 0.0062(14)
C2 0.0252(14) 0.0329(18) 0.055(2) 0.0120(16) 0.0194(14) 0.0104(13)
C3 0.0395(18) 0.040(2) 0.043(2) 0.0152(17) 0.0150(15) 0.0071(15)
C4 0.0426(17) 0.0212(15) 0.048(2) 0.0083(14) 0.0279(15) -0.0003(13)
C5 0.0445(17) 0.0265(16) 0.0285(15) -0.0011(13) 0.0224(13) 0.0012(13)
C6 0.0287(14) 0.0250(15) 0.0328(16) -0.0029(12) 0.0199(12) -0.0017(11)
C7 0.0279(14) 0.0392(19) 0.0321(17) -0.0087(14) 0.0127(13) -0.0048(13)
C8 0.0422(18) 0.0255(17) 0.044(2) 0.0005(15) 0.0181(15) -0.0047(14)
C9 0.0258(15) 0.047(2) 0.048(2) -0.0009(17) 0.0169(14) -0.0056(14)
C10 0.068(3) 0.035(2) 0.056(3) -0.0147(19) 0.032(2) 0.0085(19)
C11 0.057(2) 0.055(2) 0.0352(19) 0.0009(17) 0.0321(17) 0.0069(18)
C12 0.044(2) 0.125(5) 0.068(3) -0.034(3) 0.042(2) -0.007(3)
C13 0.0393(18) 0.0295(19) 0.072(3) -0.0095(18) 0.0253(19) -0.0127(15)
C14 0.0348(17) 0.039(2) 0.057(2) 0.0075(17) 0.0290(16) -0.0029(14)
C15 0.0242(15) 0.048(2) 0.057(2) 0.0012(19) 0.0127(15) -0.0059(14)
C16 0.0333(18) 0.036(2) 0.057(3) 0.0129(17) 0.0153(17) 0.0076(14)
C17 0.0372(16) 0.0292(16) 0.0309(16) 0.0078(14) 0.0154(13) -0.0007(13)
C18 0.057(2) 0.049(2) 0.0245(17) -0.0078(16) 0.0097(16) -0.0102(18)
C19 0.0321(15) 0.0266(16) 0.048(2) -0.0144(14) 0.0223(14) -0.0049(12)
C20 0.0400(18) 0.044(2) 0.0337(19) -0.0018(16) 0.0057(15) -0.0091(16)
C21 0.0341(16) 0.0357(19) 0.053(2) -0.0135(16) 0.0288(15) -0.0109(14)
C22 0.0334(15) 0.0212(14) 0.0343(16) -0.0076(12) 0.0193(13) -0.0051(12)
C23 0.0518(19) 0.0345(18) 0.0322(17) -0.0093(14) 0.0290(15) -0.0067(15)
C24 0.0303(15) 0.0290(17) 0.0427(19) -0.0060(14) 0.0197(14) 0.0061(12)
C25 0.0483(18) 0.0234(16) 0.0411(19) -0.0086(14) 0.0236(16) -0.0075(14)
C26 0.0505(19) 0.040(2) 0.0311(17) -0.0119(15) 0.0210(15) -0.0007(16)
C27 0.0336(16) 0.053(2) 0.0371(19) -0.0083(17) 0.0165(14) -0.0134(16)
C28 0.0368(16) 0.047(2) 0.0225(15) 0.0035(14) 0.0113(13) 0.0061(15)
C29 0.0431(17) 0.0259(16) 0.0307(16) 0.0055(13) 0.0202(14) 0.0031(13)
C30 0.0318(15) 0.0411(19) 0.0334(17) 0.0048(15) 0.0185(14) 0.0122(14)
C31 0.060(2) 0.040(2) 0.0365(18) 0.0047(15) 0.0360(17) 0.0062(17)
C32 0.063(2) 0.058(3) 0.0241(17) -0.0001(17) 0.0209(16) 0.012(2)
C33 0.054(2) 0.050(2) 0.0281(18) 0.0088(16) 0.0163(16) 0.0165(18)
C34 0.0384(16) 0.0262(16) 0.0305(16) 0.0018(13) 0.0160(13) 0.0067(13)
Au1 0.02321(7) 0.01527(7) 0.02030(7) -0.00076(4) 0.01352(5) 0.00143(4)
N1 0.0255(11) 0.0132(11) 0.0255(12) 0.0040(9) 0.0138(9) 0.0040(9)
N2 0.0226(11) 0.0224(12) 0.0280(12) -0.0027(10) 0.0178(10) 0.0006(9)
N3 0.0231(11) 0.0184(11) 0.0267(12) 0.0007(10) 0.0105(9) -0.0013(9)
N4 0.0207(10) 0.0184(11) 0.0209(11) -0.0022(9) 0.0120(9) -0.0005(8)
N5 0.0233(11) 0.0218(12) 0.0198(11) -0.0019(9) 0.0108(9) 0.0019(9)
S1 0.0363(4) 0.0189(3) 0.0294(4) 0.0020(3) 0.0199(3) 0.0015(3)
Si1 0.0262(4) 0.0185(4) 0.0386(5) 0.0051(3) 0.0162(3) 0.0045(3)
Si2 0.0279(4) 0.0157(4) 0.0264(4) 0.0024(3) 0.0167(3) 0.0004(3)
Si3 0.0232(3) 0.0243(4) 0.0309(4) -0.0005(3) 0.0145(3) -0.0027(3)
Si4 0.0310(4) 0.0402(5) 0.0366(5) -0.0086(4) 0.0245(4) 0.0014(4)
Si5 0.0241(4) 0.0216(4) 0.0401(5) -0.0008(3) 0.0144(3) -0.0045(3)
Si6 0.0270(4) 0.0235(4) 0.0233(4) 0.0032(3) 0.0059(3) -0.0006(3)
Si7 0.0216(3) 0.0217(4) 0.0250(4) -0.0058(3) 0.0116(3) -0.0025(3)
Si8 0.0272(4) 0.0202(4) 0.0236(4) -0.0058(3) 0.0154(3) -0.0009(3)
Si9 0.0304(4) 0.0291(4) 0.0242(4) -0.0078(3) 0.0144(3) -0.0052(3)
Si10 0.0265(3) 0.0287(4) 0.0205(4) 0.0032(3) 0.0121(3) 0.0062(3)
Sn1 0.01932(8) 0.01479(9) 0.01876(9) -0.00041(6) 0.01167(7) 0.00108(6)
Sn2 0.02108(9) 0.01450(9) 0.01882(9) -0.00105(6) 0.01157(7) 0.00077(6)

loop_
_atom_type_symbol
_atom_type_description
_atom_type_scat_dispersion_real
_atom_type_scat_dispersion_imag
_atom_type_scat_source
C C 0.0181 0.0091 'International Tables Vol C Tables 4.2.6.8 and 6.1.1.4'
H H 0.0000 0.0000 'International Tables Vol C Tables 4.2.6.8 and 6.1.1.4'
Au Au -4.4197 7.2980 'International Tables Vol C Tables 4.2.6.8 and 6.1.1.4'
N N 0.0311 0.0180 'International Tables Vol C Tables 4.2.6.8 and 6.1.1.4'
S S 0.3331 0.5567 'International Tables Vol C Tables 4.2.6.8 and 6.1.1.4'
Si Si 0.2541 0.3302 'International Tables Vol C Tables 4.2.6.8 and 6.1.1.4'
Sn Sn 0.0259 5.4591 'International Tables Vol C Tables 4.2.6.8 and 6.1.1.4'

loop_
_geom_angle_atom_site_label_1
_geom_angle_atom_site_label_2
_geom_angle_atom_site_label_3
_geom_angle
C32 C31 S1 105.0(2)
C31 C32 C33 107.0(3)
C34 C33 C32 105.8(3)
C33 C34 S1 106.5(2)
Sn1 Au1 Sn2 171.869(7)
Si2 N1 Si1 116.78(14)
Si2 N1 Sn1 111.53(11)
Si1 N1 Sn1 129.47(13)
Si4 N2 Si3 123.81(14)
Si4 N2 Sn1 120.54(13)
Si3 N2 Sn1 114.81(12)
Si6 N3 Si5 120.67(14)
Si6 N3 Sn2 117.27(13)
Si5 N3 Sn2 120.33(14)
Si8 N4 Si7 118.96(13)
Si8 N4 Sn2 124.95(12)
Si7 N4 Sn2 116.07(12)
Si9 N5 Si10 116.43(13)
Si9 N5 Sn1 131.58(14)
Si10 N5 Sn1 110.62(12)
C34 S1 C31 93.83(17)
C34 S1 Sn2 103.87(11)
C31 S1 Sn2 101.42(13)
N1 Si1 C2 116.54(14)
N1 Si1 C1 111.29(15)
C2 Si1 C1 106.67(17)
N1 Si1 C3 111.42(15)
C2 Si1 C3 102.61(18)
C1 Si1 C3 107.63(19)
N1 Si2 C6 112.24(13)
N1 Si2 C4 113.65(14)
C6 Si2 C4 102.09(15)
N1 Si2 C5 111.82(14)
C6 Si2 C5 108.10(14)
C4 Si2 C5 108.37(16)
N2 Si3 C8 111.17(15)
N2 Si3 C9 115.13(15)
C8 Si3 C9 105.38(17)
N2 Si3 C7 111.93(14)
C8 Si3 C7 109.22(17)
C9 Si3 C7 103.49(16)
N2 Si4 C11 114.66(15)
N2 Si4 C12 114.04(18)
C11 Si4 C12 104.4(2)
N2 Si4 C10 110.62(17)
C11 Si4 C10 108.2(2)
C12 Si4 C10 104.1(2)
N3 Si5 C15 112.72(16)
N3 Si5 C13 112.55(15)
C15 Si5 C13 106.13(19)
N3 Si5 C14 111.56(14)
C15 Si5 C14 105.35(18)
C13 Si5 C14 108.1(2)
N3 Si6 C18 109.95(17)
N3 Si6 C17 111.06(13)
C18 Si6 C17 109.12(18)
N3 Si6 C16 113.27(17)
C18 Si6 C16 109.9(2)
C17 Si6 C16 103.33(17)
N4 Si7 C19 111.85(13)
N4 Si7 C21 112.81(14)
C19 Si7 C21 104.53(17)
N4 Si7 C20 111.68(15)
C19 Si7 C20 107.86(18)
C21 Si7 C20 107.72(18)
N4 Si8 C22 112.67(12)
N4 Si8 C23 113.32(14)
C22 Si8 C23 105.80(15)
N4 Si8 C24 111.03(13)
C22 Si8 C24 106.81(15)
C23 Si8 C24 106.76(16)
N5 Si9 C25 115.13(14)
N5 Si9 C26 112.76(15)
C25 Si9 C26 106.01(17)
N5 Si9 C27 111.82(15)
C25 Si9 C27 105.05(18)
C26 Si9 C27 105.28(17)
N5 Si10 C28 113.30(15)
N5 Si10 C29 112.51(13)
C28 Si10 C29 104.82(16)
N5 Si10 C30 112.45(14)
C28 Si10 C30 106.98(15)
C29 Si10 C30 106.19(17)
N2 Sn1 N1 107.85(9)
N2 Sn1 N5 104.98(9)
N1 Sn1 N5 109.61(10)
N2 Sn1 Au1 114.36(7)
N1 Sn1 Au1 110.13(7)
N5 Sn1 Au1 109.73(6)
N3 Sn2 N4 108.72(9)
N3 Sn2 Au1 113.94(7)
N4 Sn2 Au1 127.56(7)
N3 Sn2 S1 97.99(7)
N4 Sn2 S1 93.48(7)
Au1 Sn2 S1 108.901(17)

loop_
_geom_bond_atom_site_label_1
_geom_bond_atom_site_label_2
_geom_bond_distance
C1 Si1 1.881(4)
C2 Si1 1.867(3)
C3 Si1 1.886(4)
C4 Si2 1.878(3)
C5 Si2 1.879(3)
C6 Si2 1.875(3)
C7 Si3 1.882(4)
C8 Si3 1.872(4)
C9 Si3 1.881(3)
C10 Si4 1.875(4)
C11 Si4 1.870(4)
C12 Si4 1.875(4)
C13 Si5 1.873(4)
C14 Si5 1.887(4)
C15 Si5 1.872(4)
C16 Si6 1.877(4)
C17 Si6 1.868(3)
C18 Si6 1.867(4)
C19 Si7 1.868(3)
C20 Si7 1.874(4)
C21 Si7 1.871(3)
C22 Si8 1.865(3)
C23 Si8 1.877(3)
C24 Si8 1.885(3)
C25 Si9 1.881(4)
C26 Si9 1.883(4)
C27 Si9 1.888(3)
C28 Si10 1.871(3)
C29 Si10 1.874(3)
C30 Si10 1.876(3)
C31 C32 1.514(6)
C31 S1 1.839(4)
C32 C33 1.524(6)
C33 C34 1.522(5)
C34 S1 1.837(3)
Au1 Sn1 2.60872(19)
Au1 Sn2 2.6141(2)
N1 Si2 1.745(2)
N1 Si1 1.748(2)
N1 Sn1 2.101(2)
N2 Si4 1.735(3)
N2 Si3 1.747(3)
N2 Sn1 2.097(2)
N3 Si6 1.745(3)
N3 Si5 1.750(2)
N3 Sn2 2.070(2)
N4 Si8 1.745(2)
N4 Si7 1.754(2)
N4 Sn2 2.080(2)
N5 Si9 1.742(3)
N5 Si10 1.748(3)
N5 Sn1 2.115(2)
S1 Sn2 2.7154(7)
